data_2013964
loop_
_publ_author_name
'Miklovi\<c, Jozef'
'Kruto\<s\'ikov\'a, Al\<zbeta'
'Baran, Peter'

_publ_section_title
;
 Two furopyridine complexes of nickel(II) isothiocyanate
;
_journal_issue 5
_journal_name_full 'Acta Crystallographica Section C'
_journal_page_first m227
_journal_page_last m230
_journal_paper_doi 10.1107/S0108270104007796
_journal_volume 60
_journal_year 2004
_chemical_formula_iupac '[Ni (N C S)2 (C7 H5 N O)4] , C4 H8 O'
_chemical_formula_moiety 'C30 H20 N6 Ni O4 S2 , C4 H8 O'
_chemical_formula_sum 'C34 H28 N6 Ni O5 S2'
_chemical_formula_weight 723.45
_chemical_name_common '[Ni(fupy)~4~(NCS)~2~].THF'
_chemical_name_systematic
;
tetrakis(furo[3,2-c]pyridine)bis(isothiocyanato)nickel(II) tetrahydrofuran
solvate
;
_space_group_IT_number 2
_symmetry_cell_setting triclinic
_symmetry_space_group_name_Hall '-P 1'
_symmetry_space_group_name_H-M 'P -1'
_atom_sites_solution_hydrogens geom
_atom_sites_solution_primary direct
_atom_sites_solution_secondary difmap
_cell_angle_alpha 99.580(2)
_cell_angle_beta 92.278(2)
_cell_angle_gamma 108.726(2)
_cell_formula_units_Z 2
_cell_length_a 9.4916(10)
_cell_length_b 10.7191(11)
_cell_length_c 17.8360(19)
_cell_measurement_reflns_used 983
_cell_measurement_temperature 300(2)
_cell_measurement_theta_max 27.666
_cell_measurement_theta_min 2.503
_cell_volume 1686.2(3)
_computing_cell_refinement SMART
_computing_data_collection 'SMART (Bruker, 1997)'
_computing_data_reduction 'SAINT (Bruker, 1997)'
_computing_molecular_graphics 'SHELXTL (Bruker, 1999)'
_computing_publication_material SHELXTL
_computing_structure_refinement 'SHELXL97 (Sheldrick, 1997)'
_computing_structure_solution 'SHELXS97 (Sheldrick, 1997)'
_diffrn_ambient_temperature 300(2)
_diffrn_detector_area_resol_mean 512
_diffrn_measured_fraction_theta_full 0.991
_diffrn_measured_fraction_theta_max 0.906
_diffrn_measurement_device_type 'Bruker SMART 1K CCD area-detector'
_diffrn_measurement_method '\f and \w'
_diffrn_radiation_monochromator graphite
_diffrn_radiation_source 'fine-focus sealed tube'
_diffrn_radiation_type MoK\a
_diffrn_radiation_wavelength 0.71073
_diffrn_reflns_av_R_equivalents 0.0181
_diffrn_reflns_av_sigmaI/netI 0.0203
_diffrn_reflns_limit_h_max 11
_diffrn_reflns_limit_h_min -12
_diffrn_reflns_limit_k_max 11
_diffrn_reflns_limit_k_min -13
_diffrn_reflns_limit_l_max 23
_diffrn_reflns_limit_l_min -22
_diffrn_reflns_number 10159
_diffrn_reflns_theta_full 25.00
_diffrn_reflns_theta_max 28.03
_diffrn_reflns_theta_min 2.04
_diffrn_standards_decay_% 0.00
_exptl_absorpt_coefficient_mu 0.750
_exptl_absorpt_correction_T_max 0.9357
_exptl_absorpt_correction_T_min 0.8292
_exptl_absorpt_correction_type multi-scan
_exptl_absorpt_process_details '(XPREP; Sheldrick, 1990)'
_exptl_crystal_colour blue
_exptl_crystal_density_diffrn 1.425
_exptl_crystal_density_meas ?
_exptl_crystal_density_method 'not measured'
_exptl_crystal_description prism
_exptl_crystal_F_000 748
_exptl_crystal_size_max 0.50
_exptl_crystal_size_mid 0.36
_exptl_crystal_size_min 0.30
_refine_diff_density_max 0.559
_refine_diff_density_min -0.540
_refine_ls_extinction_method none
_refine_ls_goodness_of_fit_ref 1.045
_refine_ls_hydrogen_treatment constr
_refine_ls_matrix_type full
_refine_ls_number_parameters 448
_refine_ls_number_reflns 7414
_refine_ls_number_restraints 10
_refine_ls_restrained_S_all 1.046
_refine_ls_R_factor_all 0.0444
_refine_ls_R_factor_gt 0.0364
_refine_ls_shift/su_max 0.000
_refine_ls_shift/su_mean 0.000
_refine_ls_structure_factor_coef Fsqd
_refine_ls_weighting_details 'calc w = 1/[\s^2^(Fo^2^)+(0.0644P)^2^+0.5868P] where P=(Fo^2^+2Fc^2^)/3'
_refine_ls_weighting_scheme calc
_refine_ls_wR_factor_gt 0.1035
_refine_ls_wR_factor_ref 0.1089
_reflns_number_gt 6280
_reflns_number_total 7414
_reflns_threshold_expression I>2\s(I)
_cod_data_source_file fg1744.cif
_cod_data_source_block I
_cod_depositor_comments
;
The following automatic conversions were performed:

'_exptl_crystal_density_meas' value 'not measured' was changed to '?'
- the value is perceived as not measured.

Automatic conversion script
Id: cif_fix_values 3008 2015-01-20 13:52:24Z robertas 
;
_cod_database_code 2013964

loop_
_symmetry_equiv_pos_as_xyz
'x, y, z'
'-x, -y, -z'

loop_
_atom_site_label
_atom_site_fract_x
_atom_site_fract_y
_atom_site_fract_z
_atom_site_U_iso_or_equiv
_atom_site_adp_type
_atom_site_calc_flag
_atom_site_refinement_flags
_atom_site_occupancy
_atom_site_disorder_assembly
_atom_site_disorder_group
_atom_site_type_symbol
Ni1 0.85956(3) 0.03466(2) 0.236853(13) 0.03752(9) Uani d . 1 . . Ni
S1 1.20529(9) 0.25490(9) 0.08049(5) 0.0781(2) Uani d . 1 . . S
S2 0.36033(7) -0.14529(9) 0.31014(4) 0.0748(2) Uani d . 1 . . S
O3 1.25975(19) -0.01982(17) 0.50419(9) 0.0592(4) Uani d . 1 . . O
O4 0.8585(2) 0.56168(16) 0.44489(12) 0.0767(6) Uani d . 1 . . O
O5 0.5799(2) 0.18986(18) -0.03845(10) 0.0660(5) Uani d . 1 . . O
O6 0.8166(3) -0.53342(17) 0.06670(12) 0.0783(6) Uani d . 1 . . O
N1 1.0572(2) 0.12562(18) 0.19190(10) 0.0472(4) Uani d . 1 . . N
N2 0.6564(2) -0.05484(18) 0.27681(10) 0.0469(4) Uani d . 1 . . N
N3 0.98511(18) 0.01051(16) 0.33150(9) 0.0397(3) Uani d . 1 . . N
N4 0.86889(19) 0.22411(16) 0.30434(9) 0.0422(4) Uani d . 1 . . N
N5 0.74534(18) 0.07314(17) 0.14247(9) 0.0418(3) Uani d . 1 . . N
N6 0.84588(19) -0.15872(17) 0.17597(9) 0.0430(4) Uani d . 1 . . N
C1 1.1208(2) 0.1807(2) 0.14669(12) 0.0458(4) Uani d . 1 . . C
C2 0.5340(2) -0.0923(2) 0.29049(11) 0.0430(4) Uani d . 1 . . C
C31 0.9421(2) -0.10016(19) 0.36316(11) 0.0438(4) Uani d . 1 . . C
H31 0.8504 -0.1653 0.3446 0.053 Uiso calc R 1 . . H
C32 1.0255(3) -0.1226(2) 0.42123(12) 0.0484(5) Uani d . 1 . . C
H32 0.9939 -0.2008 0.4412 0.058 Uiso calc R 1 . . H
C33 1.1578(2) -0.0226(2) 0.44763(11) 0.0433(4) Uani d . 1 . . C
C34 1.3726(3) 0.1022(3) 0.51058(14) 0.0654(7) Uani d . 1 . . C
H34 1.4572 0.1306 0.5455 0.078 Uiso calc R 1 . . H
C35 1.3464(3) 0.1746(2) 0.46110(13) 0.0571(6) Uani d . 1 . . C
H35 1.4067 0.2594 0.4554 0.069 Uiso calc R 1 . . H
C36 1.2054(2) 0.0947(2) 0.41833(11) 0.0421(4) Uani d . 1 . . C
C37 1.1150(2) 0.10681(19) 0.35885(11) 0.0412(4) Uani d . 1 . . C
H37 1.1453 0.1835 0.3375 0.049 Uiso calc R 1 . . H
C41 0.9241(3) 0.3425(2) 0.28128(13) 0.0513(5) Uani d . 1 . . C
H41 0.9615 0.3425 0.2339 0.062 Uiso calc R 1 . . H
C42 0.9283(3) 0.4633(2) 0.32372(15) 0.0622(6) Uani d . 1 . . C
H42 0.9678 0.5436 0.3065 0.075 Uiso calc R 1 . . H
C43 0.8707(3) 0.4582(2) 0.39304(14) 0.0541(5) Uani d . 1 . . C
C44 0.7934(3) 0.5050(3) 0.50449(16) 0.0723(7) Uani d . 1 . . C
H44 0.7721 0.5538 0.5481 0.087 Uiso calc R 1 . . H
C45 0.7648(3) 0.3738(2) 0.49274(13) 0.0574(6) Uani d . 1 . . C
H45 0.7217 0.3159 0.5253 0.069 Uiso calc R 1 . . H
C46 0.8138(2) 0.3386(2) 0.41915(11) 0.0450(4) Uani d . 1 . . C
C47 0.8150(2) 0.2226(2) 0.37228(11) 0.0438(4) Uani d . 1 . . C
H47 0.7771 0.1413 0.3885 0.053 Uiso calc R 1 . . H
C51 0.6373(2) 0.1288(2) 0.15318(12) 0.0471(4) Uani d . 1 . . C
H51 0.6047 0.1386 0.2016 0.057 Uiso calc R 1 . . H
C52 0.5718(2) 0.1722(2) 0.09653(13) 0.0517(5) Uani d . 1 . . C
H52 0.4974 0.2104 0.1055 0.062 Uiso calc R 1 . . H
C53 0.6239(2) 0.1550(2) 0.02637(13) 0.0491(5) Uani d . 1 . . C
C54 0.6655(3) 0.1516(3) -0.09330(15) 0.0703(7) Uani d . 1 . . C
H54 0.6588 0.1641 -0.1435 0.084 Uiso calc R 1 . . H
C55 0.7575(3) 0.0957(3) -0.06672(13) 0.0610(6) Uani d . 1 . . C
H55 0.8238 0.0624 -0.0936 0.073 Uiso calc R 1 . . H
C56 0.7336(2) 0.0972(2) 0.01274(11) 0.0456(4) Uani d . 1 . . C
C57 0.7917(2) 0.0561(2) 0.07309(11) 0.0437(4) Uani d . 1 . . C
H57 0.8646 0.0158 0.0650 0.052 Uiso calc R 1 . . H
C61 0.7178(3) -0.2369(2) 0.13330(12) 0.0507(5) Uani d . 1 . . C
H61 0.6401 -0.2022 0.1306 0.061 Uiso calc R 1 . . H
C62 0.6945(3) -0.3645(2) 0.09355(13) 0.0600(6) Uani d . 1 . . C
H62 0.6051 -0.4153 0.0641 0.072 Uiso calc R 1 . . H
C63 0.8112(3) -0.4117(2) 0.10019(13) 0.0559(6) Uani d . 1 . . C
C64 0.9569(4) -0.5339(3) 0.09094(19) 0.0815(9) Uani d . 1 . . C
H64 0.9907 -0.6061 0.0768 0.098 Uiso calc R 1 . . H
C65 1.0378(3) -0.4197(3) 0.13661(16) 0.0674(7) Uani d . 1 . . C
H65 1.1347 -0.3983 0.1592 0.081 Uiso calc R 1 . . H
C66 0.9454(3) -0.3358(2) 0.14416(12) 0.0501(5) Uani d . 1 . . C
C67 0.9586(2) -0.2073(2) 0.18107(12) 0.0454(4) Uani d . 1 . . C
H67 1.0477 -0.1538 0.2100 0.054 Uiso calc R 1 . . H
O711 0.619(5) 0.593(2) 0.657(3) 0.1166(18) Uani d PD 0.50 A -1 O
C741 0.541(5) 0.650(5) 0.711(3) 0.099(4) Uani d PD 0.50 A -1 C
H74A 0.4798 0.6903 0.6851 0.119 Uiso calc PR 0.50 A -1 H
H74B 0.6112 0.7193 0.7489 0.119 Uiso calc PR 0.50 A -1 H
C751 0.442(2) 0.5431(18) 0.7495(17) 0.109(3) Uani d PD 0.50 A -1 C
H75A 0.4324 0.5782 0.8021 0.131 Uiso calc PR 0.50 A -1 H
H75B 0.3433 0.4996 0.7218 0.131 Uiso calc PR 0.50 A -1 H
C761 0.5331(9) 0.4531(7) 0.7438(5) 0.0942(17) Uani d PD 0.50 A -1 C
H76A 0.5812 0.4587 0.7938 0.113 Uiso calc PR 0.50 A -1 H
H76B 0.4694 0.3610 0.7254 0.113 Uiso calc PR 0.50 A -1 H
C771 0.6470(14) 0.4931(12) 0.6909(7) 0.138(4) Uani d PD 0.50 A -1 C
H77A 0.7461 0.5272 0.7183 0.165 Uiso calc PR 0.50 A -1 H
H77B 0.6418 0.4165 0.6519 0.165 Uiso calc PR 0.50 A -1 H
O712 0.614(5) 0.597(2) 0.651(3) 0.1166(18) Uani d PD 0.50 B -2 O
C742 0.538(5) 0.665(6) 0.699(3) 0.099(4) Uani d PD 0.50 B -2 C
H74C 0.4593 0.6823 0.6709 0.119 Uiso calc PR 0.50 B -2 H
H74D 0.6061 0.7497 0.7280 0.119 Uiso calc PR 0.50 B -2 H
C752 0.474(2) 0.5682(17) 0.7517(16) 0.109(3) Uani d PD 0.50 B -2 C
H75C 0.5487 0.5776 0.7931 0.131 Uiso calc PR 0.50 B -2 H
H75D 0.3880 0.5839 0.7732 0.131 Uiso calc PR 0.50 B -2 H
C762 0.4312(10) 0.4326(7) 0.7027(5) 0.0942(17) Uani d PD 0.50 B -2 C
H76C 0.4422 0.3661 0.7312 0.113 Uiso calc PR 0.50 B -2 H
H76D 0.3297 0.4041 0.6787 0.113 Uiso calc PR 0.50 B -2 H
C772 0.5426(13) 0.4597(11) 0.6465(7) 0.138(4) Uani d PD 0.50 B -2 C
H77C 0.6168 0.4180 0.6558 0.165 Uiso calc PR 0.50 B -2 H
H77D 0.4931 0.4199 0.5954 0.165 Uiso calc PR 0.50 B -2 H

loop_
_atom_site_aniso_label
_atom_site_aniso_U_11
_atom_site_aniso_U_22
_atom_site_aniso_U_33
_atom_site_aniso_U_12
_atom_site_aniso_U_13
_atom_site_aniso_U_23
Ni1 0.03978(14) 0.03955(14) 0.03418(13) 0.01439(10) 0.00266(9) 0.00745(9)
S1 0.0694(4) 0.1076(6) 0.0804(5) 0.0395(4) 0.0319(4) 0.0551(4)
S2 0.0447(3) 0.1199(6) 0.0624(4) 0.0288(4) 0.0117(3) 0.0195(4)
O3 0.0650(10) 0.0690(10) 0.0494(8) 0.0231(8) -0.0032(7) 0.0278(8)
O4 0.1005(15) 0.0391(9) 0.0841(13) 0.0180(9) 0.0302(11) -0.0001(8)
O5 0.0595(10) 0.0737(11) 0.0646(11) 0.0162(8) -0.0152(8) 0.0293(9)
O6 0.1084(16) 0.0414(9) 0.0789(13) 0.0211(10) 0.0172(12) 0.0000(8)
N1 0.0461(9) 0.0554(10) 0.0417(9) 0.0178(8) 0.0044(7) 0.0116(8)
N2 0.0462(9) 0.0477(9) 0.0454(9) 0.0141(8) 0.0052(7) 0.0080(7)
N3 0.0440(8) 0.0366(8) 0.0381(8) 0.0118(7) 0.0024(6) 0.0092(6)
N4 0.0516(9) 0.0400(8) 0.0374(8) 0.0169(7) 0.0042(7) 0.0105(6)
N5 0.0420(8) 0.0460(9) 0.0392(8) 0.0173(7) 0.0005(6) 0.0086(7)
N6 0.0467(9) 0.0427(9) 0.0398(8) 0.0160(7) 0.0037(7) 0.0061(7)
C1 0.0415(10) 0.0562(12) 0.0468(11) 0.0245(9) 0.0050(8) 0.0123(9)
C2 0.0484(11) 0.0488(11) 0.0336(9) 0.0205(9) 0.0025(8) 0.0045(8)
C31 0.0477(10) 0.0362(9) 0.0440(10) 0.0082(8) 0.0046(8) 0.0089(8)
C32 0.0610(13) 0.0400(10) 0.0479(11) 0.0161(9) 0.0109(9) 0.0185(8)
C33 0.0519(11) 0.0479(11) 0.0363(9) 0.0214(9) 0.0057(8) 0.0147(8)
C34 0.0570(14) 0.0781(17) 0.0556(14) 0.0132(12) -0.0126(11) 0.0206(12)
C35 0.0522(12) 0.0584(13) 0.0522(12) 0.0057(10) -0.0092(10) 0.0157(10)
C36 0.0466(10) 0.0417(10) 0.0373(9) 0.0124(8) 0.0022(8) 0.0110(8)
C37 0.0472(10) 0.0353(9) 0.0407(10) 0.0108(8) 0.0015(8) 0.0125(7)
C41 0.0604(13) 0.0491(12) 0.0486(11) 0.0186(10) 0.0143(10) 0.0174(9)
C42 0.0782(17) 0.0410(11) 0.0689(15) 0.0158(11) 0.0223(13) 0.0188(10)
C43 0.0598(13) 0.0381(10) 0.0611(13) 0.0129(9) 0.0109(10) 0.0054(9)
C44 0.0851(19) 0.0595(15) 0.0651(16) 0.0212(14) 0.0217(14) -0.0055(12)
C45 0.0655(14) 0.0534(13) 0.0475(12) 0.0157(11) 0.0117(10) 0.0007(10)
C46 0.0477(11) 0.0421(10) 0.0426(10) 0.0133(9) 0.0034(8) 0.0047(8)
C47 0.0536(11) 0.0387(10) 0.0394(10) 0.0145(8) 0.0044(8) 0.0097(8)
C51 0.0451(11) 0.0527(12) 0.0454(11) 0.0202(9) 0.0037(8) 0.0069(9)
C52 0.0433(11) 0.0536(12) 0.0614(13) 0.0215(9) -0.0034(9) 0.0106(10)
C53 0.0435(10) 0.0464(11) 0.0522(12) 0.0063(9) -0.0102(9) 0.0158(9)
C54 0.0672(16) 0.0839(18) 0.0488(13) 0.0042(13) -0.0069(12) 0.0274(13)
C55 0.0599(14) 0.0718(16) 0.0431(12) 0.0086(12) 0.0024(10) 0.0157(11)
C56 0.0424(10) 0.0460(11) 0.0415(10) 0.0055(8) -0.0021(8) 0.0096(8)
C57 0.0416(10) 0.0486(11) 0.0414(10) 0.0162(8) 0.0017(8) 0.0075(8)
C61 0.0513(12) 0.0523(12) 0.0455(11) 0.0158(10) -0.0009(9) 0.0054(9)
C62 0.0643(14) 0.0516(13) 0.0500(12) 0.0059(11) -0.0036(10) 0.0005(10)
C63 0.0765(16) 0.0396(11) 0.0483(12) 0.0146(11) 0.0140(11) 0.0068(9)
C64 0.121(3) 0.0515(15) 0.088(2) 0.0437(17) 0.0379(19) 0.0194(14)
C65 0.0810(18) 0.0599(15) 0.0773(17) 0.0375(14) 0.0258(14) 0.0243(13)
C66 0.0630(13) 0.0450(11) 0.0491(11) 0.0221(10) 0.0190(10) 0.0158(9)
C67 0.0469(11) 0.0470(11) 0.0438(10) 0.0176(9) 0.0073(8) 0.0081(8)
O711 0.166(3) 0.085(2) 0.106(7) 0.038(2) 0.070(3) 0.0345(17)
C741 0.104(3) 0.098(9) 0.111(12) 0.040(5) 0.026(6) 0.044(5)
C751 0.097(9) 0.105(7) 0.126(4) 0.023(7) 0.053(5) 0.037(5)
C761 0.107(5) 0.069(3) 0.116(5) 0.030(3) 0.046(3) 0.035(3)
C771 0.188(11) 0.089(5) 0.153(9) 0.053(7) 0.103(8) 0.034(6)
O712 0.166(3) 0.085(2) 0.106(7) 0.038(2) 0.070(3) 0.0345(17)
C742 0.104(3) 0.098(9) 0.111(12) 0.040(5) 0.026(6) 0.044(5)
C752 0.097(9) 0.105(7) 0.126(4) 0.023(7) 0.053(5) 0.037(5)
C762 0.107(5) 0.069(3) 0.116(5) 0.030(3) 0.046(3) 0.035(3)
C772 0.188(11) 0.089(5) 0.153(9) 0.053(7) 0.103(8) 0.034(6)

loop_
_atom_type_symbol
_atom_type_description
_atom_type_scat_dispersion_real
_atom_type_scat_dispersion_imag
_atom_type_scat_source
C C 0.0033 0.0016 'International Tables Vol C Tables 4.2.6.8 and 6.1.1.4'
H H 0.0000 0.0000 'International Tables Vol C Tables 4.2.6.8 and 6.1.1.4'
N N 0.0061 0.0033 'International Tables Vol C Tables 4.2.6.8 and 6.1.1.4'
O O 0.0106 0.0060 'International Tables Vol C Tables 4.2.6.8 and 6.1.1.4'
S S 0.1246 0.1234 'International Tables Vol C Tables 4.2.6.8 and 6.1.1.4'
Ni Ni 0.3393 1.1124 'International Tables Vol C Tables 4.2.6.8 and 6.1.1.4'

loop_
_geom_angle_atom_site_label_1
_geom_angle_atom_site_label_2
_geom_angle_atom_site_label_3
_geom_angle
_geom_angle_publ_flag
N2 Ni1 N1 177.03(7) yes
N2 Ni1 N3 93.18(7) yes
N1 Ni1 N3 89.79(6) yes
N2 Ni1 N5 89.99(7) yes
N1 Ni1 N5 87.05(7) yes
N3 Ni1 N5 175.81(6) yes
N2 Ni1 N6 88.26(7) yes
N1 Ni1 N6 91.66(7) yes
N3 Ni1 N6 90.92(6) yes
N5 Ni1 N6 91.91(6) yes
N2 Ni1 N4 89.17(7) yes
N1 Ni1 N4 91.04(7) yes
N3 Ni1 N4 86.74(6) yes
N5 Ni1 N4 90.57(6) yes
N6 Ni1 N4 176.43(6) yes
C33 O3 C34 105.63(16) ?
C43 O4 C44 105.54(19) ?
C53 O5 C54 104.98(19) ?
C63 O6 C64 105.3(2) ?
C1 N1 Ni1 151.07(16) yes
C2 N2 Ni1 167.61(18) yes
C37 N3 C31 118.71(17) ?
C37 N3 Ni1 118.51(12) ?
C31 N3 Ni1 122.74(13) ?
C47 N4 C41 118.77(18) ?
C47 N4 Ni1 117.53(13) ?
C41 N4 Ni1 123.70(14) ?
C57 N5 C51 118.86(17) ?
C57 N5 Ni1 119.90(13) ?
C51 N5 Ni1 120.83(13) ?
C67 N6 C61 118.65(18) ?
C67 N6 Ni1 122.04(14) ?
C61 N6 Ni1 119.26(14) ?
N1 C1 S1 177.8(2) yes
N2 C2 S2 179.8(2) yes
N3 C31 C32 124.14(19) ?
N3 C31 H31 117.9 ?
C32 C31 H31 117.9 ?
C33 C32 C31 115.67(18) ?
C33 C32 H32 122.2 ?
C31 C32 H32 122.2 ?
O3 C33 C32 127.32(18) ?
O3 C33 C36 110.25(18) ?
C32 C33 C36 122.44(18) ?
C35 C34 O3 112.4(2) ?
C35 C34 H34 123.8 ?
O3 C34 H34 123.8 ?
C34 C35 C36 105.9(2) ?
C34 C35 H35 127.1 ?
C36 C35 H35 127.1 ?
C37 C36 C33 117.58(18) ?
C37 C36 C35 136.53(19) ?
C33 C36 C35 105.89(18) ?
N3 C37 C36 121.44(17) ?
N3 C37 H37 119.3 ?
C36 C37 H37 119.3 ?
N4 C41 C42 123.8(2) ?
N4 C41 H41 118.1 ?
C42 C41 H41 118.1 ?
C43 C42 C41 116.0(2) ?
C43 C42 H42 122.0 ?
C41 C42 H42 122.0 ?
O4 C43 C42 127.8(2) ?
O4 C43 C46 110.2(2) ?
C42 C43 C46 122.0(2) ?
C45 C44 O4 112.6(2) ?
C45 C44 H44 123.7 ?
O4 C44 H44 123.7 ?
C44 C45 C46 106.0(2) ?
C44 C45 H45 127.0 ?
C46 C45 H45 127.0 ?
C47 C46 C43 117.57(19) ?
C47 C46 C45 136.7(2) ?
C43 C46 C45 105.68(19) ?
N4 C47 C46 121.83(18) ?
N4 C47 H47 119.1 ?
C46 C47 H47 119.1 ?
N5 C51 C52 124.0(2) ?
N5 C51 H51 118.0 ?
C52 C51 H51 118.0 ?
C53 C52 C51 115.50(19) ?
C53 C52 H52 122.2 ?
C51 C52 H52 122.2 ?
O5 C53 C52 127.4(2) ?
O5 C53 C56 110.3(2) ?
C52 C53 C56 122.34(19) ?
C55 C54 O5 113.0(2) ?
C55 C54 H54 123.5 ?
O5 C54 H54 123.5 ?
C54 C55 C56 105.6(2) ?
C54 C55 H55 127.2 ?
C56 C55 H55 127.2 ?
C53 C56 C57 117.88(19) ?
C53 C56 C55 106.2(2) ?
C57 C56 C55 136.0(2) ?
N5 C57 C56 121.39(19) ?
N5 C57 H57 119.3 ?
C56 C57 H57 119.3 ?
N6 C61 C62 124.4(2) ?
N6 C61 H61 117.8 ?
C62 C61 H61 117.8 ?
C63 C62 C61 115.6(2) ?
C63 C62 H62 122.2 ?
C61 C62 H62 122.2 ?
O6 C63 C62 127.1(2) ?
O6 C63 C66 110.6(2) ?
C62 C63 C66 122.4(2) ?
C65 C64 O6 112.4(2) ?
C65 C64 H64 123.8 ?
O6 C64 H64 123.8 ?
C64 C65 C66 106.2(3) ?
C64 C65 H65 126.9 ?
C66 C65 H65 126.9 ?
C67 C66 C63 117.6(2) ?
C67 C66 C65 137.0(2) ?
C63 C66 C65 105.4(2) ?
N6 C67 C66 121.4(2) ?
N6 C67 H67 119.3 ?
C66 C67 H67 119.3 ?
C771 O711 C741 104(4) ?
O711 C741 C751 110(4) ?
O711 C741 H74A 109.6 ?
C751 C741 H74A 109.6 ?
O711 C741 H74B 109.6 ?
C751 C741 H74B 109.6 ?
H74A C741 H74B 108.1 ?
C761 C751 C741 98(3) ?
C761 C751 H75A 112.2 ?
C741 C751 H75A 112.2 ?
C761 C751 H75B 112.2 ?
C741 C751 H75B 112.2 ?
H75A C751 H75B 109.8 ?
C771 C761 C751 109.5(15) ?
C771 C761 H76A 109.8 ?
C751 C761 H76A 109.8 ?
C771 C761 H76B 109.8 ?
C751 C761 H76B 109.8 ?
H76A C761 H76B 108.2 ?
O711 C771 C761 108(3) ?
O711 C771 H77A 110.2 ?
C761 C771 H77A 110.2 ?
O711 C771 H77B 110.2 ?
C761 C771 H77B 110.2 ?
H77A C771 H77B 108.5 ?
C772 O712 C742 107(5) ?
O712 C742 C752 103(4) ?
O712 C742 H74C 111.2 ?
C752 C742 H74C 111.2 ?
O712 C742 H74D 111.2 ?
C752 C742 H74D 111.2 ?
H74C C742 H74D 109.1 ?
C762 C752 C742 105(3) ?
C762 C752 H75C 110.7 ?
C742 C752 H75C 110.7 ?
C762 C752 H75D 110.7 ?
C742 C752 H75D 110.7 ?
H75C C752 H75D 108.8 ?
C772 C762 C752 99.7(14) ?
C772 C762 H76C 111.8 ?
C752 C762 H76C 111.8 ?
C772 C762 H76D 111.8 ?
C752 C762 H76D 111.8 ?
H76C C762 H76D 109.5 ?
O712 C772 C762 112(3) ?
O712 C772 H77C 109.2 ?
C762 C772 H77C 109.2 ?
O712 C772 H77D 109.2 ?
C762 C772 H77D 109.2 ?
H77C C772 H77D 107.9 ?

loop_
_geom_bond_atom_site_label_1
_geom_bond_atom_site_label_2
_geom_bond_site_symmetry_2
_geom_bond_distance
_geom_bond_publ_flag
Ni1 N2 . 2.0730(18) yes
Ni1 N1 . 2.0781(18) yes
Ni1 N3 . 2.1262(16) yes
Ni1 N5 . 2.1336(16) yes
Ni1 N6 . 2.1354(17) yes
Ni1 N4 . 2.1547(17) yes
S1 C1 . 1.627(2) yes
S2 C2 . 1.635(2) yes
O3 C33 . 1.359(2) ?
O3 C34 . 1.383(3) ?
O4 C43 . 1.359(3) ?
O4 C44 . 1.381(3) ?
O5 C53 . 1.362(2) ?
O5 C54 . 1.389(3) ?
O6 C63 . 1.359(3) ?
O6 C64 . 1.386(4) ?
N1 C1 . 1.154(3) yes
N2 C2 . 1.151(3) yes
N3 C37 . 1.338(2) ?
N3 C31 . 1.350(2) ?
N4 C47 . 1.335(2) ?
N4 C41 . 1.349(3) ?
N5 C57 . 1.334(3) ?
N5 C51 . 1.347(3) ?
N6 C67 . 1.338(3) ?
N6 C61 . 1.349(3) ?
C31 C32 . 1.378(3) ?
C31 H31 . 0.9300 ?
C32 C33 . 1.367(3) ?
C32 H32 . 0.9300 ?
C33 C36 . 1.390(3) ?
C34 C35 . 1.333(3) ?
C34 H34 . 0.9300 ?
C35 C36 . 1.439(3) ?
C35 H35 . 0.9300 ?
C36 C37 . 1.387(3) ?
C37 H37 . 0.9300 ?
C41 C42 . 1.374(3) ?
C41 H41 . 0.9300 ?
C42 C43 . 1.374(3) ?
C42 H42 . 0.9300 ?
C43 C46 . 1.388(3) ?
C44 C45 . 1.322(4) ?
C44 H44 . 0.9300 ?
C45 C46 . 1.441(3) ?
C45 H45 . 0.9300 ?
C46 C47 . 1.381(3) ?
C47 H47 . 0.9300 ?
C51 C52 . 1.384(3) ?
C51 H51 . 0.9300 ?
C52 C53 . 1.369(3) ?
C52 H52 . 0.9300 ?
C53 C56 . 1.383(3) ?
C54 C55 . 1.320(4) ?
C54 H54 . 0.9300 ?
C55 C56 . 1.442(3) ?
C55 H55 . 0.9300 ?
C56 C57 . 1.387(3) ?
C57 H57 . 0.9300 ?
C61 C62 . 1.376(3) ?
C61 H61 . 0.9300 ?
C62 C63 . 1.367(4) ?
C62 H62 . 0.9300 ?
C63 C66 . 1.393(3) ?
C64 C65 . 1.329(4) ?
C64 H64 . 0.9300 ?
C65 C66 . 1.440(3) ?
C65 H65 . 0.9300 ?
C66 C67 . 1.389(3) ?
C67 H67 . 0.9300 ?
O711 C771 . 1.400(10) ?
O711 C741 . 1.407(9) ?
C741 C751 . 1.512(9) ?
C741 H74A . 0.9700 ?
C741 H74B . 0.9700 ?
C751 C761 . 1.484(10) ?
C751 H75A . 0.9700 ?
C751 H75B . 0.9700 ?
C761 C771 . 1.470(8) ?
C761 H76A . 0.9700 ?
C761 H76B . 0.9700 ?
C771 H77A . 0.9700 ?
C771 H77B . 0.9700 ?
O712 C772 . 1.401(10) ?
O712 C742 . 1.407(8) ?
C742 C752 . 1.510(9) ?
C742 H74C . 0.9700 ?
C742 H74D . 0.9700 ?
C752 C762 . 1.486(10) ?
C752 H75C . 0.9700 ?
C752 H75D . 0.9700 ?
C762 C772 . 1.480(8) ?
C762 H76C . 0.9700 ?
C762 H76D . 0.9700 ?
C772 H77C . 0.9700 ?
C772 H77D . 0.9700 ?
